data_7039040
loop_
_publ_author_name
'Nell, Bryan P.'
'Swor, Charles D.'
'Henle, E. Adrian'
'Zakharov, Lev N.'
'Rinehart, N. Ian'
'Nathan, Aditya'
'Tyler, David R.'

_publ_section_title
;
 Synthesis of tetraphosphine macrocycles using copper(i) templates.
;
_journal_issue 19
_journal_name_full 'Dalton transactions (Cambridge, England : 2003)'
_journal_page_first 8253
_journal_page_last 8264
_journal_paper_doi 10.1039/c6dt00758a
_journal_volume 45
_journal_year 2016
_chemical_formula_sum 'C37 H44 Cu F3 O3 P4 S'
_chemical_formula_weight 813.20
_chemical_name_systematic
;
 ?
;
_space_group_crystal_system tetragonal
_space_group_IT_number 82
_space_group_name_Hall 'I -4'
_space_group_name_H-M_alt 'I -4'
_symmetry_space_group_name_Hall 'I -4'
_symmetry_space_group_name_H-M 'I -4'
_atom_sites_solution_hydrogens geom
_audit_creation_method SHELXL-2013
_audit_update_record
;
2016-04-14 deposited with the CCDC.
2016-04-15 downloaded from the CCDC.
;
_cell_angle_alpha 90
_cell_angle_beta 90
_cell_angle_gamma 90
_cell_formula_units_Z 2
_cell_length_a 13.207(4)
_cell_length_b 13.207(4)
_cell_length_c 10.681(4)
_cell_measurement_reflns_used 1576
_cell_measurement_temperature 150(2)
_cell_measurement_theta_max 24.85
_cell_measurement_theta_min 2.45
_cell_volume 1863.0(11)
_computing_cell_refinement 'Bruker SAINT'
_computing_data_collection 'Bruker APEX2'
_computing_data_reduction 'Bruker SAINT'
_computing_molecular_graphics 'Bruker SHELXTL'
_computing_publication_material 'Bruker SHELXTL'
_computing_structure_refinement 'SHELXL-2013 (Sheldrick 2013)'
_computing_structure_solution 'SHELXS-97 (Sheldrick 2008)'
_diffrn_ambient_temperature 150(2)
_diffrn_measured_fraction_theta_full 0.969
_diffrn_measured_fraction_theta_max 0.997
_diffrn_measurement_device_type 'Bruker APEX-II CCD'
_diffrn_measurement_method '\f and \w scans'
_diffrn_radiation_type MoK\a
_diffrn_radiation_wavelength 0.71073
_diffrn_reflns_av_R_equivalents 0.0402
_diffrn_reflns_av_unetI/netI 0.0696
_diffrn_reflns_Laue_measured_fraction_full 0.969
_diffrn_reflns_Laue_measured_fraction_max 0.997
_diffrn_reflns_limit_h_max 14
_diffrn_reflns_limit_h_min -15
_diffrn_reflns_limit_k_max 9
_diffrn_reflns_limit_k_min -14
_diffrn_reflns_limit_l_max 12
_diffrn_reflns_limit_l_min -12
_diffrn_reflns_number 3231
_diffrn_reflns_point_group_measured_fraction_full 0.970
_diffrn_reflns_point_group_measured_fraction_max 0.998
_diffrn_reflns_theta_full 25.242
_diffrn_reflns_theta_max 24.992
_diffrn_reflns_theta_min 2.181
_diffrn_source 'sealed tube'
_exptl_absorpt_coefficient_mu 0.865
_exptl_absorpt_correction_T_max 0.7452
_exptl_absorpt_correction_T_min 0.5879
_exptl_absorpt_correction_type multi-scan
_exptl_absorpt_process_details SADABS
_exptl_crystal_colour 'light yellow'
_exptl_crystal_density_diffrn 1.450
_exptl_crystal_description block
_exptl_crystal_F_000 844
_exptl_crystal_size_max 0.210
_exptl_crystal_size_mid 0.120
_exptl_crystal_size_min 0.060
_platon_squeeze_details
; 
Highly disordered anion CF3SO3 was treated by
SQUEEZE; correction is 146 electron/cell;
the required value is 134 electron/cell for two anions
in the full unit cell
;
_refine_diff_density_max 2.147
_refine_diff_density_min -0.489
_refine_diff_density_rms 0.132
_refine_ls_abs_structure_details
;
 Refined as an inversion twin.
;
_refine_ls_abs_structure_Flack 0.48(7)
_refine_ls_extinction_method none
_refine_ls_goodness_of_fit_ref 1.081
_refine_ls_hydrogen_treatment constr
_refine_ls_matrix_type full
_refine_ls_number_parameters 94
_refine_ls_number_reflns 1536
_refine_ls_number_restraints 0
_refine_ls_restrained_S_all 1.081
_refine_ls_R_factor_all 0.1026
_refine_ls_R_factor_gt 0.0822
_refine_ls_shift/su_max 0.000
_refine_ls_shift/su_mean 0.000
_refine_ls_structure_factor_coef Fsqd
_refine_ls_weighting_details 'w=1/[\s^2^(Fo^2^)+(0.1627P)^2^] where P=(Fo^2^+2Fc^2^)/3'
_refine_ls_weighting_scheme calc
_refine_ls_wR_factor_gt 0.2187
_refine_ls_wR_factor_ref 0.2337
_reflns_Friedel_coverage 0.885
_reflns_Friedel_fraction_full 0.972
_reflns_Friedel_fraction_max 0.999
_reflns_number_gt 1164
_reflns_number_total 1536
_reflns_threshold_expression 'I > 2\s(I)'
_cod_data_source_file c6dt00758a2.cif
_cod_data_source_block mo_dtr26_0m_a
_cod_depositor_comments
;
The following automatic conversions were performed:

'_exptl_absorpt_correction_type' value 'Multi-scan' changed to
'multi-scan' according to
/usr/data/users/saulius/crontab/automatic-downloads/rss-feeds/RSC/lib/dictionaries/cif_core.dic
dictionary named 'cif_core.dic' version 2.4.2 from 2011-04-26.

Automatic conversion script
Id: cif_fix_values 4268 2015-11-12 08:31:59Z antanas 

 Adding full bibliography for 7039040.cif.
;
_cod_original_cell_volume 1862.9(14)
_cod_database_code 7039040
_shelx_space_group_comment
;
The symmetry employed for this shelxl refinement is uniquely defined
by the following loop, which should always be used as a source of
symmetry information in preference to the above space-group names.
They are only intended as comments.
;
_shelx_estimated_absorpt_t_min 0.839
_shelx_estimated_absorpt_t_max 0.950
_shelxl_version_number 2013-4

loop_
_space_group_symop_operation_xyz
'x, y, z'
'-x, -y, z'
'y, -x, -z'
'-y, x, -z'
'x+1/2, y+1/2, z+1/2'
'-x+1/2, -y+1/2, z+1/2'
'y+1/2, -x+1/2, -z+1/2'
'-y+1/2, x+1/2, -z+1/2'

loop_
_atom_site_label
_atom_site_type_symbol
_atom_site_fract_x
_atom_site_fract_y
_atom_site_fract_z
_atom_site_U_iso_or_equiv
_atom_site_adp_type
_atom_site_occupancy
_atom_site_site_symmetry_order
_atom_site_calc_flag
_atom_site_refinement_flags_posn
_atom_site_refinement_flags_adp
_atom_site_refinement_flags_occupancy
Cu1 Cu 1.0000 1.0000 0.5000 0.0380(9) Uani 1 4 d S T P
P1 P 0.8571(2) 0.9590(2) 0.4022(3) 0.0389(9) Uani 1 1 d . . .
C1 C 0.8396(9) 0.8231(9) 0.3768(13) 0.045(3) Uani 1 1 d . . .
H1A H 0.7665 0.8093 0.3662 0.053 Uiso 1 1 calc R U .
H1B H 0.8740 0.8038 0.2980 0.053 Uiso 1 1 calc R U .
C2 C 0.8808(9) 0.7558(9) 0.4842(17) 0.054(4) Uani 1 1 d . . .
H2A H 0.8557 0.6860 0.4711 0.065 Uiso 1 1 calc R U .
H2B H 0.8516 0.7805 0.5640 0.065 Uiso 1 1 calc R U .
C3 C 0.9987(8) 0.7515(8) 0.4989(17) 0.047(3) Uani 1 1 d . . .
H3A H 1.0311 0.7561 0.4156 0.056 Uiso 1 1 calc R U .
H3B H 1.0187 0.6864 0.5376 0.056 Uiso 1 1 calc R U .
C4 C 0.8169(9) 1.0091(9) 0.2494(16) 0.049(3) Uani 1 1 d . . .
C5 C 0.7236(9) 0.9826(8) 0.1987(15) 0.047(4) Uani 1 1 d . . .
H5A H 0.6803 0.9374 0.2425 0.056 Uiso 1 1 calc R U .
C6 C 0.6950(12) 1.0203(11) 0.0887(19) 0.067(4) Uani 1 1 d . . .
H6A H 0.6316 1.0014 0.0538 0.080 Uiso 1 1 calc R U .
C7 C 0.7584(11) 1.0886(11) 0.0236(17) 0.059(4) Uani 1 1 d . . .
H7A H 0.7364 1.1160 -0.0540 0.071 Uiso 1 1 calc R U .
C8 C 0.8475(11) 1.1148(11) 0.0686(14) 0.054(4) Uani 1 1 d . . .
H8A H 0.8904 1.1588 0.0223 0.064 Uiso 1 1 calc R U .
C9 C 0.8791(10) 1.0767(8) 0.1870(15) 0.048(3) Uani 1 1 d . . .
H9A H 0.9417 1.0973 0.2225 0.058 Uiso 1 1 calc R U .

loop_
_atom_site_aniso_label
_atom_site_aniso_U_11
_atom_site_aniso_U_22
_atom_site_aniso_U_33
_atom_site_aniso_U_23
_atom_site_aniso_U_13
_atom_site_aniso_U_12
Cu1 0.0249(9) 0.0249(9) 0.064(2) 0.000 0.000 0.000
P1 0.0278(14) 0.0294(15) 0.060(2) 0.0026(15) -0.0002(15) -0.0047(11)
C1 0.031(6) 0.037(6) 0.066(11) -0.002(6) 0.002(6) -0.001(4)
C2 0.048(6) 0.038(6) 0.076(11) 0.003(8) -0.002(8) -0.007(5)
C3 0.046(6) 0.030(5) 0.065(9) -0.001(8) 0.007(8) 0.009(4)
C4 0.026(6) 0.033(6) 0.089(11) -0.009(6) -0.001(6) 0.002(5)
C5 0.037(7) 0.027(6) 0.076(11) 0.011(6) -0.001(7) -0.002(5)
C6 0.069(10) 0.045(8) 0.085(13) -0.010(9) -0.012(10) -0.005(7)
C7 0.060(8) 0.056(8) 0.061(11) 0.010(8) 0.009(8) 0.013(6)
C8 0.065(9) 0.054(8) 0.042(9) -0.001(7) 0.008(7) 0.009(7)
C9 0.043(7) 0.029(6) 0.073(10) 0.002(6) 0.006(7) -0.004(5)

loop_
_atom_type_symbol
_atom_type_description
_atom_type_scat_dispersion_real
_atom_type_scat_dispersion_imag
_atom_type_scat_source
C C 0.0033 0.0016 'International Tables Vol C Tables 4.2.6.8 and 6.1.1.4'
H H 0.0000 0.0000 'International Tables Vol C Tables 4.2.6.8 and 6.1.1.4'
O O 0.0106 0.0060 'International Tables Vol C Tables 4.2.6.8 and 6.1.1.4'
F F 0.0171 0.0103 'International Tables Vol C Tables 4.2.6.8 and 6.1.1.4'
P P 0.1023 0.0942 'International Tables Vol C Tables 4.2.6.8 and 6.1.1.4'
S S 0.1246 0.1234 'International Tables Vol C Tables 4.2.6.8 and 6.1.1.4'
Cu Cu 0.3201 1.2651 'International Tables Vol C Tables 4.2.6.8 and 6.1.1.4'

loop_
_geom_angle_atom_site_label_1
_geom_angle_atom_site_label_2
_geom_angle_atom_site_label_3
_geom_angle
_geom_angle_site_symmetry_1
_geom_angle_site_symmetry_3
P1 Cu1 P1 102.75(8) . 3_576
P1 Cu1 P1 123.97(19) . 2_775
P1 Cu1 P1 102.75(8) 3_576 2_775
P1 Cu1 P1 102.75(8) . 4_756
P1 Cu1 P1 123.97(19) 3_576 4_756
P1 Cu1 P1 102.75(8) 2_775 4_756
C3 P1 C1 106.7(5) 3_576 .
C3 P1 C4 100.5(7) 3_576 .
C1 P1 C4 100.7(6) . .
C3 P1 Cu1 107.5(5) 3_576 .
C1 P1 Cu1 114.5(4) . .
C4 P1 Cu1 125.0(4) . .
C2 C1 P1 114.1(10) . .
C2 C1 H1A 108.7 . .
P1 C1 H1A 108.7 . .
C2 C1 H1B 108.7 . .
P1 C1 H1B 108.7 . .
H1A C1 H1B 107.6 . .
C1 C2 C3 116.3(12) . .
C1 C2 H2A 108.2 . .
C3 C2 H2A 108.2 . .
C1 C2 H2B 108.2 . .
C3 C2 H2B 108.2 . .
H2A C2 H2B 107.4 . .
C2 C3 P1 109.4(9) . 4_756
C2 C3 H3A 109.8 . .
P1 C3 H3A 109.8 4_756 .
C2 C3 H3B 109.8 . .
P1 C3 H3B 109.8 4_756 .
H3A C3 H3B 108.2 . .
C9 C4 C5 120.0(15) . .
C9 C4 P1 119.3(10) . .
C5 C4 P1 120.7(11) . .
C6 C5 C4 120.0(13) . .
C6 C5 H5A 120.0 . .
C4 C5 H5A 120.0 . .
C5 C6 C7 120.4(15) . .
C5 C6 H6A 119.8 . .
C7 C6 H6A 119.8 . .
C8 C7 C6 121.1(16) . .
C8 C7 H7A 119.4 . .
C6 C7 H7A 119.4 . .
C7 C8 C9 119.5(14) . .
C7 C8 H8A 120.2 . .
C9 C8 H8A 120.2 . .
C4 C9 C8 118.9(14) . .
C4 C9 H9A 120.6 . .
C8 C9 H9A 120.6 . .

loop_
_geom_bond_atom_site_label_1
_geom_bond_atom_site_label_2
_geom_bond_distance
_geom_bond_site_symmetry_2
Cu1 P1 2.224(3) .
Cu1 P1 2.224(3) 3_576
Cu1 P1 2.224(3) 2_775
Cu1 P1 2.224(3) 4_756
P1 C3 1.836(13) 3_576
P1 C1 1.830(12) .
P1 C4 1.839(17) .
C1 C2 1.55(2) .
C1 H1A 0.9900 .
C1 H1B 0.9900 .
C2 C3 1.566(17) .
C2 H2A 0.9900 .
C2 H2B 0.9900 .
C3 P1 1.836(13) 4_756
C3 H3A 0.9900 .
C3 H3B 0.9900 .
C4 C9 1.384(18) .
C4 C5 1.392(18) .
C5 C6 1.33(2) .
C5 H5A 0.9500 .
C6 C7 1.41(2) .
C6 H6A 0.9500 .
C7 C8 1.32(2) .
C7 H7A 0.9500 .
C8 C9 1.42(2) .
C8 H8A 0.9500 .
C9 H9A 0.9500 .

loop_
_geom_torsion_atom_site_label_1
_geom_torsion_atom_site_label_2
_geom_torsion_atom_site_label_3
_geom_torsion_atom_site_label_4
_geom_torsion
_geom_torsion_site_symmetry_1
_geom_torsion_site_symmetry_4
C3 P1 C1 C2 -83.2(11) 3_576 .
C4 P1 C1 C2 172.3(9) . .
Cu1 P1 C1 C2 35.6(11) . .
P1 C1 C2 C3 -69.6(15) . .
C1 C2 C3 P1 86.6(15) . 4_756
C3 P1 C4 C9 121.1(10) 3_576 .
C1 P1 C4 C9 -129.5(10) . .
Cu1 P1 C4 C9 0.9(13) . .
C3 P1 C4 C5 -56.7(11) 3_576 .
C1 P1 C4 C5 52.8(11) . .
Cu1 P1 C4 C5 -176.8(8) . .
C9 C4 C5 C6 1.5(19) . .
P1 C4 C5 C6 179.2(11) . .
C4 C5 C6 C7 -1(2) . .
C5 C6 C7 C8 1(2) . .
C6 C7 C8 C9 -2(2) . .
C5 C4 C9 C8 -2.5(18) . .
P1 C4 C9 C8 179.8(10) . .
C7 C8 C9 C4 3(2) . .

loop_
_platon_squeeze_void_nr
_platon_squeeze_void_average_x
_platon_squeeze_void_average_y
_platon_squeeze_void_average_z
_platon_squeeze_void_volume
_platon_squeeze_void_count_electrons
1 0.000 0.500 0.250 132.2 72.2
2 0.500 0.000 0.250 8.9 1.0
3 0.500 0.000 0.750 132.2 72.2
4 0.000 0.500 0.750 8.9 1.0
